data_4326127
loop_
_publ_author_name
'Rajendra S. Ghadwal'
'Ramachandran Azhakar'
'Kevin Pr\"opper'
'Julian J. Holstein'
'Birger Dittrich'
'Herbert W. Roesky'

_publ_contact_author_address
;
Institut f\"ur Anorganische Chemie der Universit\"at G\"ottingen, 
Tammannstrasse  4, 37077 G\"ottingen
;
_publ_contact_author_email hroesky@gwdg.de
_publ_contact_author_name 'Herbert W. Roesky'
_publ_section_title
;
 N-Heterocyclic Carbene Stabilized Dichlorosilylene Transition-Metal
 Complexes of V(I), Co(I), and Fe(0)
;
_journal_name_full 'Inorganic Chemistry'
_journal_page_first 8502
_journal_page_last 8508
_journal_paper_doi 10.1021/ic201096c
_journal_volume 50
_journal_year 2011
_chemical_formula_moiety 'C35 H41 Cl2 N2 O3 Si V, 0.14(C14 H16), 0.72(C7 H8)'
_chemical_formula_sum 'C42 H49 Cl2 N2 O3 Si V'
_chemical_formula_weight 779.76
_space_group_IT_number 14
_symmetry_cell_setting monoclinic
_symmetry_space_group_name_Hall '-P 2yn'
_symmetry_space_group_name_H-M 'P 1 21/n 1'
_audit_conform_dict_location ftp://ftp.iucr.org/pub/cif_core.dic
_audit_conform_dict_name cif_core.dic
_audit_conform_dict_version 2.3
_audit_creation_date '18-May-05 T13:58:58-00:00'
_audit_creation_method 'XD routine XDCIF'
_audit_update_record
;
2011-05-15 # Formatted by publCIF
;
_cell_angle_alpha 90.00
_cell_angle_beta 92.7920(10)
_cell_angle_gamma 90.00
_cell_formula_units_Z 4
_cell_length_a 10.2337(2)
_cell_length_b 19.3235(3)
_cell_length_c 20.2250(4)
_cell_measurement_reflns_used 9872
_cell_measurement_temperature 100(2)
_cell_measurement_theta_max 71.8685
_cell_measurement_theta_min 3.165
_cell_volume 3994.76(13)
_computing_cell_refinement 'Apex2 (Bruker AXS, 2008)'
_computing_data_collection 'Apex2 (Bruker AXS, 2008)'
_computing_molecular_graphics 'MolecoolQt (Huebschle et al, 2011)'
_computing_publication_material 'enCIFer 1.3, CCDC, 2008'
_computing_structure_refinement 'Koritsanszky et al, (2003)'
_computing_structure_solution 'SHELXS-97 (Sheldrick, 2008)'
_diffrn_ambient_temperature 100(2)
_diffrn_detector_area_resol_mean 0
_diffrn_measured_fraction_theta_full 0.994
_diffrn_measured_fraction_theta_max 0.994
_diffrn_measurement_device_type 'Bruker SMART 6000'
_diffrn_measurement_method 'omega scans'
_diffrn_radiation_monochromator 'INCOATEC multilayer optics'
_diffrn_radiation_source 'rotating anode'
_diffrn_radiation_type CuK\a
_diffrn_radiation_wavelength 1.54178
_diffrn_reflns_av_R_equivalents 0.0287
_diffrn_reflns_av_sigmaI/netI 0.0260
_diffrn_reflns_limit_h_max 10
_diffrn_reflns_limit_h_min -12
_diffrn_reflns_limit_k_max 23
_diffrn_reflns_limit_k_min -23
_diffrn_reflns_limit_l_max 24
_diffrn_reflns_limit_l_min -24
_diffrn_reflns_number 26872
_diffrn_reflns_theta_full 72.35
_diffrn_reflns_theta_max 71.94
_diffrn_reflns_theta_min 3.34
_diffrn_standards_decay_% 0
_diffrn_standards_interval_count 0
_diffrn_standards_interval_time 0
_diffrn_standards_number 0
_exptl_absorpt_coefficient_mu 3.907
_exptl_absorpt_correction_T_max 0.4696
_exptl_absorpt_correction_T_min 0.3674
_exptl_absorpt_correction_type multi-scan
_exptl_absorpt_process_details 'SADABS (Sheldrick, 2010)'
_exptl_crystal_colour colourless
_exptl_crystal_density_diffrn 1.297
_exptl_crystal_description block
_exptl_crystal_F_000 1640
_exptl_crystal_size_max 0.02
_exptl_crystal_size_mid 0.01
_exptl_crystal_size_min 0.01
_refine_diff_density_max 0.828
_refine_diff_density_min -0.455
_refine_diff_density_rms 0.065
_refine_ls_extinction_method none
_refine_ls_goodness_of_fit_ref 4.171
_refine_ls_hydrogen_treatment mixed
_refine_ls_matrix_type full
_refine_ls_number_parameters 397
_refine_ls_number_reflns 6143
_refine_ls_number_restraints 0
_refine_ls_R_factor_all 0.056
_refine_ls_R_factor_gt 0.041
_refine_ls_shift/su_max 0
_refine_ls_structure_factor_coef F
_refine_ls_weighting_details
;
        calc w1 = 1/[s^2^(Fo)]
;
_refine_ls_weighting_scheme calc
_refine_ls_wR_factor_ref 0.056
_reflns_number_gt 6143
_reflns_number_total 7500
_reflns_threshold_expression F>3(\s)F
_cod_data_source_file ic201096c_si_003.cif
_cod_data_source_block vanadium
_cod_database_code 4326127
_computing_aspherical_atom_model 'Invariomtool (Huebschle et al, 2007)'

loop_
_symmetry_equiv_pos_as_xyz
'x, y, z'
'-x+1/2, y+1/2, -z+1/2'
'-x, -y, -z'
'x-1/2, -y-1/2, z-1/2'

loop_
_atom_local_axes_atom_label
_atom_local_axes_atom0
_atom_local_axes_ax1
_atom_local_axes_atom1
_atom_local_axes_atom2
_atom_local_axes_ax2
V(1) SI(1) X V(1) C(2) y
CL(1) SI(1) Z CL(1) V(1) y
CL(2) SI(1) Z CL(2) V(1) y
SI(1) V(1) X SI(1) C(9) y
O(1) C(1) Z O(1) V(1) y
O(3) C(3) Z O(3) V(1) y
O(2) C(2) Z O(2) V(1) y
N(1) C(9) X N(1) C(22) y
N(2) C(9) X N(2) C(23) y
C(1) V(1) Z C(1) SI(1) y
C(2) V(1) Z C(2) SI(1) y
C(3) V(1) Z C(3) SI(1) y
C(4) H(4A) X C(4) C(7) y
C(5) H(5A) X C(5) H(6A) y
C(24) N(2) Z C(24) C(32) y
C(6) H(6A) X C(6) H(5A) y
C(32) C(24) X C(32) C(31) y
C(7) H(7A) X C(7) C(4) y
C(19) C(18) X C(19) H(19A) y
C(18) C(10) X C(18) C(17) y
C(17) C(16) X C(17) C(18) y
C(16) DUM1 Z C(16) C(15) X
C(13) C(12) Z C(13) H(13C) X
C(12) C(11) X C(12) H(12A) y
C(31) C(30) X C(31) C(32) y
C(8) H(8A) X C(8) H(4A) y
C(23) N(2) X C(23) C(22) y
C(11) C(10) X C(11) C(15) y
C(22) N(1) X C(22) C(23) y
C(21) C(19) Z C(21) H(21C) X
C(20) C(19) Z C(20) H(20A) X
C(15) C(16) X C(15) C(11) y
C(14) C(12) Z C(14) H(14A) X
C(33) C(32) X C(33) H(33A) y
C(29) C(30) X C(29) C(25) y
C(10) N(1) Z C(10) C(11) y
C(30) DUM2 Z C(30) C(29) X
C(9) SI(1) X C(9) N(1) y
C(34) C(33) Z C(34) H(34C) X
C(35) C(33) Z C(35) H(35B) X
C(28) C(27) Z C(28) H(28A) X
C(27) C(25) X C(27) H(27A) y
C(26) C(27) Z C(26) H(26C) X
C(25) C(29) X C(25) C(24) y
C(7D) DUM3 Z C(7D) C(7B) X
C(7C) DUM4 Z C(7C) C(7E) X
C(7G) C(7F) X C(7G) C(7E) y
C(7F) C(7G) X C(7F) C(7D) y
C(7E) C(7C) X C(7E) C(7G) y
C(7B) DUM5 Z C(7B) C(7D) X
C(7A) C(7G) Z C(7A) H(7AA) X
C(72A) C(72G) Z C(72A) H(7A3) X
C(72C) DUM6 Z C(72C) C(72E) X
C(72G) C(72E) X C(72G) C(72F) y
C(72E) DUM7 Z C(72E) C(72G) X
C(72B) DUM8 Z C(72B) C(72D) X
C(72D) DUM9 Z C(72D) C(72B) X
C(72F) DUM* Z C(72F) C(72D) X
H(4A) C(4) Z H(4A) C(8) y
H(5A) C(5) Z H(5A) C(6) y
H(6A) C(6) Z H(6A) C(5) y
H(7A) C(7) Z H(7A) C(8) y
H(19A) C(19) Z H(19A) C(18) y
H(17A) C(17) Z H(17A) C(16) y
H(16A) C(16) Z H(16A) C(15) y
H(13A) C(13) Z H(13A) C(12) y
H(13B) C(13) Z H(13B) C(12) y
H(13C) C(13) Z H(13C) C(12) y
H(12A) C(12) Z H(12A) C(11) y
H(31A) C(31) Z H(31A) C(30) y
H(8A) C(8) Z H(8A) C(4) y
H(23A) C(23) Z H(23A) C(22) y
H(22A) C(22) Z H(22A) C(23) y
H(21A) C(21) Z H(21A) C(19) y
H(21B) C(21) Z H(21B) C(19) y
H(21C) C(21) Z H(21C) C(19) y
H(20A) C(20) Z H(20A) C(19) y
H(20B) C(20) Z H(20B) C(19) y
H(20C) C(20) Z H(20C) C(19) y
H(15A) C(15) Z H(15A) C(16) y
H(14A) C(14) Z H(14A) C(12) y
H(14B) C(14) Z H(14B) C(12) y
H(14C) C(14) Z H(14C) C(12) y
H(33A) C(33) Z H(33A) C(32) y
H(29A) C(29) Z H(29A) C(30) y
H(30A) C(30) Z H(30A) C(29) y
H(34A) C(34) Z H(34A) C(33) y
H(34B) C(34) Z H(34B) C(33) y
H(34C) C(34) Z H(34C) C(33) y
H(35A) C(35) Z H(35A) C(33) y
H(35B) C(35) Z H(35B) C(33) y
H(35C) C(35) Z H(35C) C(33) y
H(28A) C(28) Z H(28A) C(27) y
H(28B) C(28) Z H(28B) C(27) y
H(28C) C(28) Z H(28C) C(27) y
H(27A) C(27) Z H(27A) C(25) y
H(26A) C(26) Z H(26A) C(27) y
H(26B) C(26) Z H(26B) C(27) y
H(26C) C(26) Z H(26C) C(27) y
H(7DA) C(7D) Z H(7DA) C(7B) y
H(7CA) C(7C) Z H(7CA) C(7E) y
H(7FA) C(7F) Z H(7FA) C(7G) y
H(7EA) C(7E) Z H(7EA) C(7C) y
H(7BA) C(7B) Z H(7BA) C(7D) y
H(7AA) C(7A) Z H(7AA) C(7G) y
H(7AB) C(7A) Z H(7AB) C(7G) y
H(7AC) C(7A) Z H(7AC) C(7G) y
H(7A1) C(72A) Z H(7A1) C(72G) y
H(7A2) C(72A) Z H(7A2) C(72G) y
H(7A3) C(72A) Z H(7A3) C(72G) y
H(7C4) C(72C) Z H(7C4) C(72E) y
H(7E1) C(72E) Z H(7E1) C(72G) y
H(7B2) C(72B) Z H(7B2) C(72D) y
H(7D3) C(72D) Z H(7D3) C(72B) y
H(7F4) C(72F) Z H(7F4) C(72D) y

loop_
_atom_rho_multipole_atom_label
_atom_rho_multipole_coeff_Pv
_atom_rho_multipole_coeff_P00
_atom_rho_multipole_coeff_P11
_atom_rho_multipole_coeff_P1-1
_atom_rho_multipole_coeff_P10
_atom_rho_multipole_coeff_P20
_atom_rho_multipole_coeff_P21
_atom_rho_multipole_coeff_P2-1
_atom_rho_multipole_coeff_P22
_atom_rho_multipole_coeff_P2-2
_atom_rho_multipole_coeff_P30
_atom_rho_multipole_coeff_P31
_atom_rho_multipole_coeff_P3-1
_atom_rho_multipole_coeff_P32
_atom_rho_multipole_coeff_P3-2
_atom_rho_multipole_coeff_P33
_atom_rho_multipole_coeff_P3-3
_atom_rho_multipole_coeff_P40
_atom_rho_multipole_coeff_P41
_atom_rho_multipole_coeff_P4-1
_atom_rho_multipole_coeff_P42
_atom_rho_multipole_coeff_P4-2
_atom_rho_multipole_coeff_P43
_atom_rho_multipole_coeff_P4-3
_atom_rho_multipole_coeff_P44
_atom_rho_multipole_coeff_P4-4
_atom_rho_multipole_kappa
_atom_rho_multipole_kappa_prime0
_atom_rho_multipole_kappa_prime1
_atom_rho_multipole_kappa_prime2
_atom_rho_multipole_kappa_prime3
_atom_rho_multipole_kappa_prime4
_atom_rho_multipole_radial_slater_n0
_atom_rho_multipole_radial_slater_zeta0
_atom_rho_multipole_radial_slater_n1
_atom_rho_multipole_radial_slater_zeta1
_atom_rho_multipole_radial_slater_n2
_atom_rho_multipole_radial_slater_zeta2
_atom_rho_multipole_radial_slater_n3
_atom_rho_multipole_radial_slater_zeta3
_atom_rho_multipole_radial_slater_n4
_atom_rho_multipole_radial_slater_zeta4
V(1) 2.7466 0 -0.0149 -0.0188 0.0448 0.0105 -0.0006 -0.0087 -0.0036 0.0026 0.0032 -0.0077 -0.0009 -0.0006 0.0012 0.0049 0.0004 -0.025 -0.0822 -0.0635 -0.0075 0.1743 0.0041 0.0072 -0.0708 0.0298 1.029409 1.161433 1.2 1.2 1.2 1.2 4 5.9886 4 5.9886 4 5.9886 4 5.9886 4 5.9886
CL(1) 7.2839 0 0 0 0.0113 -0.0742 0 0 0 0 0.0502 0 0 0 0 0 0 0.0175 0 0 0 0 0 0 0 0 0.999649 1.152623 1.2 1.2 1.2 1.2 4 4.2587714285714 4 4.2587714285714 4 4.2587714285714 4 4.2587714285714 4 4.2587714285714
CL(2) 7.2839 0 0 0 0.0113 -0.0742 0 0 0 0 0.0502 0 0 0 0 0 0 0.0175 0 0 0 0 0 0 0 0 0.999649 1.152623 1.2 1.2 1.2 1.2 4 4.2587714285714 4 4.2587714285714 4 4.2587714285714 4 4.2587714285714 4 4.2587714285714
SI(1) 3.8378 0 0.1998 -0.0084 -0.0081 -0.0849 -0.007 0.0033 0.1424 0.0087 0.0184 -0.0883 -0.1327 -0.026 -0.007 0.1363 0.0022 -0.0087 -0.0099 -0.0187 -0.0017 0.0897 0.0046 0.0123 -0.0268 0.0137 0.995498 1 1 1 1 1 4 3.0628 4 3.0628 4 3.0628 4 3.0628 4 3.0628
O(1) 6.1084 0 0 0 -0.0827 0.0401 0 0 0.0098 0 0.0125 0 0 -0.001 0 0 0 -0.0236 0 0 0.0006 0 0 0 0.0002 0 0.99512 1 1 1 1 1 2 4.466 2 4.466 2 4.466 3 4.466 4 4.466
O(3) 6.1084 0 0 0 -0.0827 0.0401 0 0 0.0098 0 0.0125 0 0 -0.001 0 0 0 -0.0236 0 0 0.0006 0 0 0 0.0002 0 0.99512 1 1 1 1 1 2 4.466 2 4.466 2 4.466 3 4.466 4 4.466
O(2) 6.1084 0 0 0 -0.0827 0.0401 0 0 0.0098 0 0.0125 0 0 -0.001 0 0 0 -0.0236 0 0 0.0006 0 0 0 0.0002 0 0.99512 1 1 1 1 1 2 4.466 2 4.466 2 4.466 3 4.466 4 4.466
N(1) 5.0693 0 0.011 0.007 0 0.0014 0 0 0.0008 0.0158 0 0.0172 0.0078 0 0 0.1481 -0.0524 0.006 0 0 0.002 -0.0079 0 0 0.0012 0.0092 0.997785 1 1 1 1 1 2 3.83936 2 3.83936 2 3.83936 3 3.83936 4 3.83936
N(2) 5.0693 0 0.011 0.007 0 0.0014 0 0 0.0008 0.0158 0 0.0172 0.0078 0 0 0.1481 -0.0524 0.006 0 0 0.002 -0.0079 0 0 0.0012 0.0092 0.997785 1 1 1 1 1 2 3.83936 2 3.83936 2 3.83936 3 3.83936 4 3.83936
C(1) 4.2261 0 0 0 0.0552 0.3661 0 0 0 0 -0.1174 0 0 0 0 0 0 0.0047 0 0 0 0 0 0 0 0 0.998507 1 1 1 1 1 2 3.1762 2 3.1762 2 3.1762 3 3.1762 4 3.1762
C(2) 4.2261 0 0 0 0.0552 0.3661 0 0 0 0 -0.1174 0 0 0 0 0 0 0.0047 0 0 0 0 0 0 0 0 0.998507 1 1 1 1 1 2 3.1762 2 3.1762 2 3.1762 3 3.1762 4 3.1762
C(3) 4.2261 0 0 0 0.0552 0.3661 0 0 0 0 -0.1174 0 0 0 0 0 0 0.0047 0 0 0 0 0 0 0 0 0.998507 1 1 1 1 1 2 3.1762 2 3.1762 2 3.1762 3 3.1762 4 3.1762
C(4) 4.0824 0 -0.0233 0.0001 0 0.0485 0 0 0.1141 0.0016 0 -0.2133 -0.0244 0 0 0.0871 -0.0091 -0.0137 0 0 0.0209 0.0054 0 0 0.021 0.0096 1.002598 1 1 1 1 1 2 3.1762 2 3.1762 2 3.1762 3 3.1762 4 3.1762
C(5) 4.0824 0 -0.0233 0.0001 0 0.0485 0 0 0.1141 0.0016 0 -0.2133 -0.0244 0 0 0.0871 -0.0091 -0.0137 0 0 0.0209 0.0054 0 0 0.021 0.0096 1.002598 1 1 1 1 1 2 3.1762 2 3.1762 2 3.1762 3 3.1762 4 3.1762
C(24) 3.9829 0 0 0 -0.0945 -0.0675 0 0 -0.1076 0 0.2279 0 0 0.1085 0 0 0 0.0553 0 0 -0.0004 0 0 0 0.0005 0 1.014934 1 1 1 1 1 2 3.1762 2 3.1762 2 3.1762 3 3.1762 4 3.1762
C(6) 4.0824 0 -0.0233 0.0001 0 0.0485 0 0 0.1141 0.0016 0 -0.2133 -0.0244 0 0 0.0871 -0.0091 -0.0137 0 0 0.0209 0.0054 0 0 0.021 0.0096 1.002598 1 1 1 1 1 2 3.1762 2 3.1762 2 3.1762 3 3.1762 4 3.1762
C(32) 4.0281 0 0.0186 0.016 0 -0.1627 0 0 0.0128 -0.0072 0 0.017 0.0211 0 0 0.2287 -0.0155 0.0162 0 0 0.0068 -0.0074 0 0 0.0035 0.0071 1.010305 1 1 1 1 1 2 3.1762 2 3.1762 2 3.1762 3 3.1762 4 3.1762
C(7) 4.0824 0 -0.0233 0.0001 0 0.0485 0 0 0.1141 0.0016 0 -0.2133 -0.0244 0 0 0.0871 -0.0091 -0.0137 0 0 0.0209 0.0054 0 0 0.021 0.0096 1.002598 1 1 1 1 1 2 3.1762 2 3.1762 2 3.1762 3 3.1762 4 3.1762
C(19) 3.9737 0 -0.0088 0.0107 0 -0.003 0 0 -0.0221 -0.0083 0 -0.1325 -0.1713 0 0 0.1535 -0.0546 0.0185 0 0 -0.0215 0.064 0 0 0.0367 0.0172 1.006355 1 1 1 1 1 2 3.1762 2 3.1762 2 3.1762 3 3.1762 4 3.1762
C(18) 4.0281 0 0.0186 0.016 0 -0.1627 0 0 0.0128 -0.0072 0 0.017 0.0211 0 0 0.2287 -0.0155 0.0162 0 0 0.0068 -0.0074 0 0 0.0035 0.0071 1.010305 1 1 1 1 1 2 3.1762 2 3.1762 2 3.1762 3 3.1762 4 3.1762
C(17) 4.0485 0 0.0132 0.0167 0 -0.1521 0 0 0.0118 -0.0139 0 0.0126 0.0213 0 0 0.2262 0.0029 0.0165 0 0 0.0082 -0.0083 0 0 0.0029 0.005 1.007073 1 1 1 1 1 2 3.1762 2 3.1762 2 3.1762 3 3.1762 4 3.1762
C(16) 4.031 0 0 0 0.0238 0.0644 0 0 0.1493 0 -0.2113 0 0 0.1223 0 0 0 0.0075 0 0 0.0188 0 0 0 -0.002 0 1.006429 1 1 1 1 1 2 3.1762 2 3.1762 2 3.1762 3 3.1762 4 3.1762
C(13) 4.0486 0 0 0 -0.0121 -0.0206 0 0 0 0 0.2183 0 0 0 0 0.1706 0 0.0364 0 0 0 0 -0.0628 0 0 0 1.006678 1 1 1 1 1 2 3.1762 2 3.1762 2 3.1762 3 3.1762 4 3.1762
C(12) 3.9737 0 -0.0088 0.0107 0 -0.003 0 0 -0.0221 -0.0083 0 -0.1325 -0.1713 0 0 0.1535 -0.0546 0.0185 0 0 -0.0215 0.064 0 0 0.0367 0.0172 1.006355 1 1 1 1 1 2 3.1762 2 3.1762 2 3.1762 3 3.1762 4 3.1762
C(31) 4.0485 0 0.0132 0.0167 0 -0.1521 0 0 0.0118 -0.0139 0 0.0126 0.0213 0 0 0.2262 0.0029 0.0165 0 0 0.0082 -0.0083 0 0 0.0029 0.005 1.007073 1 1 1 1 1 2 3.1762 2 3.1762 2 3.1762 3 3.1762 4 3.1762
C(8) 4.0824 0 -0.0233 0.0001 0 0.0485 0 0 0.1141 0.0016 0 -0.2133 -0.0244 0 0 0.0871 -0.0091 -0.0137 0 0 0.0209 0.0054 0 0 0.021 0.0096 1.002598 1 1 1 1 1 2 3.1762 2 3.1762 2 3.1762 3 3.1762 4 3.1762
C(23) 4.0403 0 -0.0342 0.0351 0 -0.1136 0 0 -0.0723 0.0105 0 -0.0226 0.0281 0 0 0.2363 -0.052 0.0253 0 0 -0.0172 -0.0208 0 0 0.0414 -0.0017 1.012937 1 1 1 1 1 2 3.1762 2 3.1762 2 3.1762 3 3.1762 4 3.1762
C(11) 4.0281 0 0.0186 0.016 0 -0.1627 0 0 0.0128 -0.0072 0 0.017 0.0211 0 0 0.2287 -0.0155 0.0162 0 0 0.0068 -0.0074 0 0 0.0035 0.0071 1.010305 1 1 1 1 1 2 3.1762 2 3.1762 2 3.1762 3 3.1762 4 3.1762
C(22) 4.0403 0 -0.0342 0.0351 0 -0.1136 0 0 -0.0723 0.0105 0 -0.0226 0.0281 0 0 0.2363 -0.052 0.0253 0 0 -0.0172 -0.0208 0 0 0.0414 -0.0017 1.012937 1 1 1 1 1 2 3.1762 2 3.1762 2 3.1762 3 3.1762 4 3.1762
C(21) 4.0486 0 0 0 -0.0121 -0.0206 0 0 0 0 0.2183 0 0 0 0 0.1706 0 0.0364 0 0 0 0 -0.0628 0 0 0 1.006678 1 1 1 1 1 2 3.1762 2 3.1762 2 3.1762 3 3.1762 4 3.1762
C(20) 4.0486 0 0 0 -0.0121 -0.0206 0 0 0 0 0.2183 0 0 0 0 0.1706 0 0.0364 0 0 0 0 -0.0628 0 0 0 1.006678 1 1 1 1 1 2 3.1762 2 3.1762 2 3.1762 3 3.1762 4 3.1762
C(15) 4.0485 0 0.0132 0.0167 0 -0.1521 0 0 0.0118 -0.0139 0 0.0126 0.0213 0 0 0.2262 0.0029 0.0165 0 0 0.0082 -0.0083 0 0 0.0029 0.005 1.007073 1 1 1 1 1 2 3.1762 2 3.1762 2 3.1762 3 3.1762 4 3.1762
C(14) 4.0486 0 0 0 -0.0121 -0.0206 0 0 0 0 0.2183 0 0 0 0 0.1706 0 0.0364 0 0 0 0 -0.0628 0 0 0 1.006678 1 1 1 1 1 2 3.1762 2 3.1762 2 3.1762 3 3.1762 4 3.1762
C(33) 3.9737 0 -0.0088 0.0107 0 -0.003 0 0 -0.0221 -0.0083 0 -0.1325 -0.1713 0 0 0.1535 -0.0546 0.0185 0 0 -0.0215 0.064 0 0 0.0367 0.0172 1.006355 1 1 1 1 1 2 3.1762 2 3.1762 2 3.1762 3 3.1762 4 3.1762
C(29) 4.0485 0 0.0132 0.0167 0 -0.1521 0 0 0.0118 -0.0139 0 0.0126 0.0213 0 0 0.2262 0.0029 0.0165 0 0 0.0082 -0.0083 0 0 0.0029 0.005 1.007073 1 1 1 1 1 2 3.1762 2 3.1762 2 3.1762 3 3.1762 4 3.1762
C(10) 3.9829 0 0 0 -0.0945 -0.0675 0 0 -0.1076 0 0.2279 0 0 0.1085 0 0 0 0.0553 0 0 -0.0004 0 0 0 0.0005 0 1.014934 1 1 1 1 1 2 3.1762 2 3.1762 2 3.1762 3 3.1762 4 3.1762
C(30) 4.031 0 0 0 0.0238 0.0644 0 0 0.1493 0 -0.2113 0 0 0.1223 0 0 0 0.0075 0 0 0.0188 0 0 0 -0.002 0 1.006429 1 1 1 1 1 2 3.1762 2 3.1762 2 3.1762 3 3.1762 4 3.1762
C(9) 4.0854 0 0.0866 0.0022 0 -0.1344 0 0 0.0781 0.003 0 0.0228 -0.0008 0 0 0.2283 0.0199 0.0323 0 0 -0.0152 0.0038 0 0 -0.0673 -0.0095 1.011218 1 1 1 1 1 2 3.1762 2 3.1762 2 3.1762 3 3.1762 4 3.1762
C(34) 4.0486 0 0 0 -0.0121 -0.0206 0 0 0 0 0.2183 0 0 0 0 0.1706 0 0.0364 0 0 0 0 -0.0628 0 0 0 1.006678 1 1 1 1 1 2 3.1762 2 3.1762 2 3.1762 3 3.1762 4 3.1762
C(35) 4.0486 0 0 0 -0.0121 -0.0206 0 0 0 0 0.2183 0 0 0 0 0.1706 0 0.0364 0 0 0 0 -0.0628 0 0 0 1.006678 1 1 1 1 1 2 3.1762 2 3.1762 2 3.1762 3 3.1762 4 3.1762
C(28) 4.0486 0 0 0 -0.0121 -0.0206 0 0 0 0 0.2183 0 0 0 0 0.1706 0 0.0364 0 0 0 0 -0.0628 0 0 0 1.006678 1 1 1 1 1 2 3.1762 2 3.1762 2 3.1762 3 3.1762 4 3.1762
C(27) 3.9737 0 -0.0088 0.0107 0 -0.003 0 0 -0.0221 -0.0083 0 -0.1325 -0.1713 0 0 0.1535 -0.0546 0.0185 0 0 -0.0215 0.064 0 0 0.0367 0.0172 1.006355 1 1 1 1 1 2 3.1762 2 3.1762 2 3.1762 3 3.1762 4 3.1762
C(26) 4.0486 0 0 0 -0.0121 -0.0206 0 0 0 0 0.2183 0 0 0 0 0.1706 0 0.0364 0 0 0 0 -0.0628 0 0 0 1.006678 1 1 1 1 1 2 3.1762 2 3.1762 2 3.1762 3 3.1762 4 3.1762
C(25) 4.0281 0 0.0186 0.016 0 -0.1627 0 0 0.0128 -0.0072 0 0.017 0.0211 0 0 0.2287 -0.0155 0.0162 0 0 0.0068 -0.0074 0 0 0.0035 0.0071 1.010305 1 1 1 1 1 2 3.1762 2 3.1762 2 3.1762 3 3.1762 4 3.1762
C(7D) 2.9064 0 0 0 0.0172 0.0464 0 0 0.1076 0 -0.1523 0 0 0.0882 0 0 0 0.0054 0 0 0.0136 0 0 0 -0.0014 0 1.006429 1 1 1 1 1 2 3.1762 2 3.1762 2 3.1762 3 3.1762 4 3.1762
C(7C) 2.9064 0 0 0 0.0172 0.0464 0 0 0.1076 0 -0.1523 0 0 0.0882 0 0 0 0.0054 0 0 0.0136 0 0 0 -0.0014 0 1.006429 1 1 1 1 1 2 3.1762 2 3.1762 2 3.1762 3 3.1762 4 3.1762
C(7G) 2.9077 0 0.0131 0.0216 0 -0.1137 0 0 0.0086 -0.0159 0 0.0113 0.019 0 0 0.167 -0.0079 0.008 0 0 0.0039 -0.0074 0 0 0.0023 0.004 1.011334 1 1 1 1 1 2 3.1762 2 3.1762 2 3.1762 3 3.1762 4 3.1762
C(7F) 2.919 0 0.0095 0.012 0 -0.1097 0 0 0.0085 -0.01 0 0.0091 0.0154 0 0 0.1631 0.0021 0.0119 0 0 0.0059 -0.006 0 0 0.0021 0.0036 1.007073 1 1 1 1 1 2 3.1762 2 3.1762 2 3.1762 3 3.1762 4 3.1762
C(7E) 2.919 0 0.0095 0.012 0 -0.1097 0 0 0.0085 -0.01 0 0.0091 0.0154 0 0 0.1631 0.0021 0.0119 0 0 0.0059 -0.006 0 0 0.0021 0.0036 1.007073 1 1 1 1 1 2 3.1762 2 3.1762 2 3.1762 3 3.1762 4 3.1762
C(7B) 2.9064 0 0 0 0.0172 0.0464 0 0 0.1076 0 -0.1523 0 0 0.0882 0 0 0 0.0054 0 0 0.0136 0 0 0 -0.0014 0 1.006429 1 1 1 1 1 2 3.1762 2 3.1762 2 3.1762 3 3.1762 4 3.1762
C(7A) 2.8885 0 0 0 -0.0048 -0.0061 0 0 0 0 0.1596 0 0 0 0 0.1189 0 0.0247 0 0 0 0 -0.0438 0 0 0 1.015516 1 1 1 1 1 2 3.1762 2 3.1762 2 3.1762 3 3.1762 4 3.1762
C(72A) 1.1296 0 0 0 -0.0034 -0.0057 0 0 0 0 0.0609 0 0 0 0 0.0476 0 0.0102 0 0 0 0 -0.0175 0 0 0 1.006678 1 1 1 1 1 2 3.1762 2 3.1762 2 3.1762 3 3.1762 4 3.1762
C(72C) 1.1246 0 0 0 0.0066 0.018 0 0 0.0417 0 -0.059 0 0 0.0341 0 0 0 0.0021 0 0 0.0052 0 0 0 -0.0006 0 1.006429 1 1 1 1 1 2 3.1762 2 3.1762 2 3.1762 3 3.1762 4 3.1762
C(72G) 1.1252 0 0.005 0.0084 0 -0.044 0 0 0.0033 -0.0062 0 0.0044 0.0073 0 0 0.0646 -0.003 0.0031 0 0 0.0015 -0.0028 0 0 0.0009 0.0016 1.011334 1 1 1 1 1 2 3.1762 2 3.1762 2 3.1762 3 3.1762 4 3.1762
C(72E) 1.1246 0 0 0 0.0066 0.018 0 0 0.0417 0 -0.059 0 0 0.0341 0 0 0 0.0021 0 0 0.0052 0 0 0 -0.0006 0 1.006429 1 1 1 1 1 2 3.1762 2 3.1762 2 3.1762 3 3.1762 4 3.1762
C(72B) 1.1246 0 0 0 0.0066 0.018 0 0 0.0417 0 -0.059 0 0 0.0341 0 0 0 0.0021 0 0 0.0052 0 0 0 -0.0006 0 1.006429 1 1 1 1 1 2 3.1762 2 3.1762 2 3.1762 3 3.1762 4 3.1762
C(72D) 1.1246 0 0 0 0.0066 0.018 0 0 0.0417 0 -0.059 0 0 0.0341 0 0 0 0.0021 0 0 0.0052 0 0 0 -0.0006 0 1.006429 1 1 1 1 1 2 3.1762 2 3.1762 2 3.1762 3 3.1762 4 3.1762
C(72F) 1.1246 0 0 0 0.0066 0.018 0 0 0.0417 0 -0.059 0 0 0.0341 0 0 0 0.0021 0 0 0.0052 0 0 0 -0.0006 0 1.006429 1 1 1 1 1 2 3.1762 2 3.1762 2 3.1762 3 3.1762 4 3.1762
H(4A) 0.9176 0 0 0 0.1226 0.0658 0 0 0 0 0.014 0 0 0 0 0 0 -0.0231 0 0 0 0 0 0 0 0 1.195473 1.2 1.2 1.2 1.2 1.2 0 2 1 2 2 2 3 2 4 2
H(5A) 0.9176 0 0 0 0.1226 0.0658 0 0 0 0 0.014 0 0 0 0 0 0 -0.0231 0 0 0 0 0 0 0 0 1.195473 1.2 1.2 1.2 1.2 1.2 0 2 1 2 2 2 3 2 4 2
H(6A) 0.9176 0 0 0 0.1226 0.0658 0 0 0 0 0.014 0 0 0 0 0 0 -0.0231 0 0 0 0 0 0 0 0 1.195473 1.2 1.2 1.2 1.2 1.2 0 2 1 2 2 2 3 2 4 2
H(7A) 0.9176 0 0 0 0.1226 0.0658 0 0 0 0 0.014 0 0 0 0 0 0 -0.0231 0 0 0 0 0 0 0 0 1.195473 1.2 1.2 1.2 1.2 1.2 0 2 1 2 2 2 3 2 4 2
H(19A) 0.9595 0 0 0 0.125 0.0772 0 0 0 0 0.013 0 0 0 0 0 0 -0.0323 0 0 0 0 0 0 0 0 1.162669 1.2 1.2 1.2 1.2 1.2 0 2 1 2 2 2 3 2 4 2
H(17A) 0.9296 0 0 0 0.1239 0.0672 0 0 0 0 0.0168 0 0 0 0 0 0 -0.0242 0 0 0 0 0 0 0 0 1.176943 1.2 1.2 1.2 1.2 1.2 0 2 1 2 2 2 3 2 4 2
H(16A) 0.9296 0 0 0 0.1239 0.0672 0 0 0 0 0.0168 0 0 0 0 0 0 -0.0242 0 0 0 0 0 0 0 0 1.176943 1.2 1.2 1.2 1.2 1.2 0 2 1 2 2 2 3 2 4 2
H(13A) 0.9479 0 0 0 0.1157 0.0532 0 0 0 0 0.002 0 0 0 0 0 0 -0.0283 0 0 0 0 0 0 0 0 1.161433 1.2 1.2 1.2 1.2 0(6) 0 2 1 2 2 2 3 2 4 2
H(13B) 0.9479 0 0 0 0.1157 0.0532 0 0 0 0 0.002 0 0 0 0 0 0 -0.0283 0 0 0 0 0 0 0 0 1.161433 1.2 1.2 1.2 1.2 0(6) 0 2 1 2 2 2 3 2 4 2
H(13C) 0.9479 0 0 0 0.1157 0.0532 0 0 0 0 0.002 0 0 0 0 0 0 -0.0283 0 0 0 0 0 0 0 0 1.161433 1.2 1.2 1.2 1.2 0(6) 0 2 1 2 2 2 3 2 4 2
H(12A) 0.9595 0 0 0 0.125 0.0772 0 0 0 0 0.013 0 0 0 0 0 0 -0.0323 0 0 0 0 0 0 0 0 1.162669 1.2 1.2 1.2 1.2 1.2 0 2 1 2 2 2 3 2 4 2
H(31A) 0.9296 0 0 0 0.1239 0.0672 0 0 0 0 0.0168 0 0 0 0 0 0 -0.0242 0 0 0 0 0 0 0 0 1.176943 1.2 1.2 1.2 1.2 1.2 0 2 1 2 2 2 3 2 4 2
H(8A) 0.9176 0 0 0 0.1226 0.0658 0 0 0 0 0.014 0 0 0 0 0 0 -0.0231 0 0 0 0 0 0 0 0 1.195473 1.2 1.2 1.2 1.2 1.2 0 2 1 2 2 2 3 2 4 2
H(23A) 0.8788 0 0 0 0.1226 0.0658 0 0 0 0 0.014 0 0 0 0 0 0 -0.0231 0 0 0 0 0 0 0 0 1.195473 1.2 1.2 1.2 1.2 1.2 0 2 1 2 2 2 3 2 4 2
H(22A) 0.8788 0 0 0 0.1226 0.0658 0 0 0 0 0.014 0 0 0 0 0 0 -0.0231 0 0 0 0 0 0 0 0 1.195473 1.2 1.2 1.2 1.2 1.2 0 2 1 2 2 2 3 2 4 2
H(21A) 0.9479 0 0 0 0.1157 0.0532 0 0 0 0 0.002 0 0 0 0 0 0 -0.0283 0 0 0 0 0 0 0 0 1.161433 1.2 1.2 1.2 1.2 0(6) 0 2 1 2 2 2 3 2 4 2
H(21B) 0.9479 0 0 0 0.1157 0.0532 0 0 0 0 0.002 0 0 0 0 0 0 -0.0283 0 0 0 0 0 0 0 0 1.161433 1.2 1.2 1.2 1.2 0(6) 0 2 1 2 2 2 3 2 4 2
H(21C) 0.9479 0 0 0 0.1157 0.0532 0 0 0 0 0.002 0 0 0 0 0 0 -0.0283 0 0 0 0 0 0 0 0 1.161433 1.2 1.2 1.2 1.2 0(6) 0 2 1 2 2 2 3 2 4 2
H(20A) 0.9479 0 0 0 0.1157 0.0532 0 0 0 0 0.002 0 0 0 0 0 0 -0.0283 0 0 0 0 0 0 0 0 1.161433 1.2 1.2 1.2 1.2 0(6) 0 2 1 2 2 2 3 2 4 2
H(20B) 0.9479 0 0 0 0.1157 0.0532 0 0 0 0 0.002 0 0 0 0 0 0 -0.0283 0 0 0 0 0 0 0 0 1.161433 1.2 1.2 1.2 1.2 0(6) 0 2 1 2 2 2 3 2 4 2
H(20C) 0.9479 0 0 0 0.1157 0.0532 0 0 0 0 0.002 0 0 0 0 0 0 -0.0283 0 0 0 0 0 0 0 0 1.161433 1.2 1.2 1.2 1.2 0(6) 0 2 1 2 2 2 3 2 4 2
H(15A) 0.9296 0 0 0 0.1239 0.0672 0 0 0 0 0.0168 0 0 0 0 0 0 -0.0242 0 0 0 0 0 0 0 0 1.176943 1.2 1.2 1.2 1.2 1.2 0 2 1 2 2 2 3 2 4 2
H(14A) 0.9479 0 0 0 0.1157 0.0532 0 0 0 0 0.002 0 0 0 0 0 0 -0.0283 0 0 0 0 0 0 0 0 1.161433 1.2 1.2 1.2 1.2 0(6) 0 2 1 2 2 2 3 2 4 2
H(14B) 0.9479 0 0 0 0.1157 0.0532 0 0 0 0 0.002 0 0 0 0 0 0 -0.0283 0 0 0 0 0 0 0 0 1.161433 1.2 1.2 1.2 1.2 0(6) 0 2 1 2 2 2 3 2 4 2
H(14C) 0.9479 0 0 0 0.1157 0.0532 0 0 0 0 0.002 0 0 0 0 0 0 -0.0283 0 0 0 0 0 0 0 0 1.161433 1.2 1.2 1.2 1.2 0(6) 0 2 1 2 2 2 3 2 4 2
H(33A) 0.9595 0 0 0 0.125 0.0772 0 0 0 0 0.013 0 0 0 0 0 0 -0.0323 0 0 0 0 0 0 0 0 1.162669 1.2 1.2 1.2 1.2 1.2 0 2 1 2 2 2 3 2 4 2
H(29A) 0.9296 0 0 0 0.1239 0.0672 0 0 0 0 0.0168 0 0 0 0 0 0 -0.0242 0 0 0 0 0 0 0 0 1.176943 1.2 1.2 1.2 1.2 1.2 0 2 1 2 2 2 3 2 4 2
H(30A) 0.9296 0 0 0 0.1239 0.0672 0 0 0 0 0.0168 0 0 0 0 0 0 -0.0242 0 0 0 0 0 0 0 0 1.176943 1.2 1.2 1.2 1.2 1.2 0 2 1 2 2 2 3 2 4 2
H(34A) 0.9479 0 0 0 0.1157 0.0532 0 0 0 0 0.002 0 0 0 0 0 0 -0.0283 0 0 0 0 0 0 0 0 1.161433 1.2 1.2 1.2 1.2 0(6) 0 2 1 2 2 2 3 2 4 2
H(34B) 0.9479 0 0 0 0.1157 0.0532 0 0 0 0 0.002 0 0 0 0 0 0 -0.0283 0 0 0 0 0 0 0 0 1.161433 1.2 1.2 1.2 1.2 0(6) 0 2 1 2 2 2 3 2 4 2
H(34C) 0.9479 0 0 0 0.1157 0.0532 0 0 0 0 0.002 0 0 0 0 0 0 -0.0283 0 0 0 0 0 0 0 0 1.161433 1.2 1.2 1.2 1.2 0(6) 0 2 1 2 2 2 3 2 4 2
H(35A) 0.9479 0 0 0 0.1157 0.0532 0 0 0 0 0.002 0 0 0 0 0 0 -0.0283 0 0 0 0 0 0 0 0 1.161433 1.2 1.2 1.2 1.2 0(6) 0 2 1 2 2 2 3 2 4 2
H(35B) 0.9479 0 0 0 0.1157 0.0532 0 0 0 0 0.002 0 0 0 0 0 0 -0.0283 0 0 0 0 0 0 0 0 1.161433 1.2 1.2 1.2 1.2 0(6) 0 2 1 2 2 2 3 2 4 2
H(35C) 0.9479 0 0 0 0.1157 0.0532 0 0 0 0 0.002 0 0 0 0 0 0 -0.0283 0 0 0 0 0 0 0 0 1.161433 1.2 1.2 1.2 1.2 0(6) 0 2 1 2 2 2 3 2 4 2
H(28A) 0.9479 0 0 0 0.1157 0.0532 0 0 0 0 0.002 0 0 0 0 0 0 -0.0283 0 0 0 0 0 0 0 0 1.161433 1.2 1.2 1.2 1.2 0(6) 0 2 1 2 2 2 3 2 4 2
H(28B) 0.9479 0 0 0 0.1157 0.0532 0 0 0 0 0.002 0 0 0 0 0 0 -0.0283 0 0 0 0 0 0 0 0 1.161433 1.2 1.2 1.2 1.2 0(6) 0 2 1 2 2 2 3 2 4 2
H(28C) 0.9479 0 0 0 0.1157 0.0532 0 0 0 0 0.002 0 0 0 0 0 0 -0.0283 0 0 0 0 0 0 0 0 1.161433 1.2 1.2 1.2 1.2 0(6) 0 2 1 2 2 2 3 2 4 2
H(27A) 0.9595 0 0 0 0.125 0.0772 0 0 0 0 0.013 0 0 0 0 0 0 -0.0323 0 0 0 0 0 0 0 0 1.162669 1.2 1.2 1.2 1.2 1.2 0 2 1 2 2 2 3 2 4 2
H(26A) 0.9479 0 0 0 0.1157 0.0532 0 0 0 0 0.002 0 0 0 0 0 0 -0.0283 0 0 0 0 0 0 0 0 1.161433 1.2 1.2 1.2 1.2 0(6) 0 2 1 2 2 2 3 2 4 2
H(26B) 0.9479 0 0 0 0.1157 0.0532 0 0 0 0 0.002 0 0 0 0 0 0 -0.0283 0 0 0 0 0 0 0 0 1.161433 1.2 1.2 1.2 1.2 0(6) 0 2 1 2 2 2 3 2 4 2
H(26C) 0.9479 0 0 0 0.1157 0.0532 0 0 0 0 0.002 0 0 0 0 0 0 -0.0283 0 0 0 0 0 0 0 0 1.161433 1.2 1.2 1.2 1.2 0(6) 0 2 1 2 2 2 3 2 4 2
H(7DA) 0.6908 0 0 0 0.0893 0.0485 0 0 0 0 0.0121 0 0 0 0 0 0 -0.0174 0 0 0 0 0 0 0 0 1.176943 1.2 1.2 1.2 1.2 1.2 0 2 1 2 2 2 3 2 4 2
H(7CA) 0.6908 0 0 0 0.0893 0.0485 0 0 0 0 0.0121 0 0 0 0 0 0 -0.0174 0 0 0 0 0 0 0 0 1.176943 1.2 1.2 1.2 1.2 1.2 0 2 1 2 2 2 3 2 4 2
H(7FA) 0.6908 0 0 0 0.0893 0.0485 0 0 0 0 0.0121 0 0 0 0 0 0 -0.0174 0 0 0 0 0 0 0 0 1.176943 1.2 1.2 1.2 1.2 1.2 0 2 1 2 2 2 3 2 4 2
H(7EA) 0.6908 0 0 0 0.0893 0.0485 0 0 0 0 0.0121 0 0 0 0 0 0 -0.0174 0 0 0 0 0 0 0 0 1.176943 1.2 1.2 1.2 1.2 1.2 0 2 1 2 2 2 3 2 4 2
H(7BA) 0.6908 0 0 0 0.0893 0.0485 0 0 0 0 0.0121 0 0 0 0 0 0 -0.0174 0 0 0 0 0 0 0 0 1.176943 1.2 1.2 1.2 1.2 1.2 0 2 1 2 2 2 3 2 4 2
H(7AA) 0.7163 0 0 0 0.0861 0.0386 0 0 0 0 0.0001 0 0 0 0 0 0 -0.0194 0 0 0 0 0 0 0 0 1.152623 1.2 1.2 1.2 1.2 0(6) 0 2 1 2 2 2 3 2 4 2
H(7AB) 0.7163 0 0 0 0.0861 0.0386 0 0 0 0 0.0001 0 0 0 0 0 0 -0.0194 0 0 0 0 0 0 0 0 1.152623 1.2 1.2 1.2 1.2 0(6) 0 2 1 2 2 2 3 2 4 2
H(7AC) 0.7163 0 0 0 0.0861 0.0386 0 0 0 0 0.0001 0 0 0 0 0 0 -0.0194 0 0 0 0 0 0 0 0 1.152623 1.2 1.2 1.2 1.2 0(6) 0 2 1 2 2 2 3 2 4 2
H(7A1) 0.2678 0 0 0 0.0323 0.0148 0 0 0 0 0.0006 0 0 0 0 0 0 -0.0079 0 0 0 0 0 0 0 0 1.161433 1.2 1.2 1.2 1.2 0(6) 0 2 1 2 2 2 3 2 4 2
H(7A2) 0.2678 0 0 0 0.0323 0.0148 0 0 0 0 0.0006 0 0 0 0 0 0 -0.0079 0 0 0 0 0 0 0 0 1.161433 1.2 1.2 1.2 1.2 0(6) 0 2 1 2 2 2 3 2 4 2
H(7A3) 0.2678 0 0 0 0.0323 0.0148 0 0 0 0 0.0006 0 0 0 0 0 0 -0.0079 0 0 0 0 0 0 0 0 1.161433 1.2 1.2 1.2 1.2 0(6) 0 2 1 2 2 2 3 2 4 2
H(7C4) 0.2725 0 0 0 0.0333 0.015 0 0 0 0 0 0 0 0 0 0 0 -0.0075 0 0 0 0 0 0 0 0 1.152623 1.2 1.2 1.2 1.2 0(6) 0 2 1 2 2 2 3 2 4 2
H(7E1) 0.2725 0 0 0 0.0333 0.015 0 0 0 0 0 0 0 0 0 0 0 -0.0075 0 0 0 0 0 0 0 0 1.152623 1.2 1.2 1.2 1.2 0(6) 0 2 1 2 2 2 3 2 4 2
H(7B2) 0.2725 0 0 0 0.0333 0.015 0 0 0 0 0 0 0 0 0 0 0 -0.0075 0 0 0 0 0 0 0 0 1.152623 1.2 1.2 1.2 1.2 0(6) 0 2 1 2 2 2 3 2 4 2
H(7D3) 0.2725 0 0 0 0.0333 0.015 0 0 0 0 0 0 0 0 0 0 0 -0.0075 0 0 0 0 0 0 0 0 1.152623 1.2 1.2 1.2 1.2 0(6) 0 2 1 2 2 2 3 2 4 2
H(7F4) 0.2725 0 0 0 0.0333 0.015 0 0 0 0 0 0 0 0 0 0 0 -0.0075 0 0 0 0 0 0 0 0 1.152623 1.2 1.2 1.2 1.2 0(6) 0 2 1 2 2 2 3 2 4 2

loop_
_atom_site_aniso_label
_atom_site_aniso_U_11
_atom_site_aniso_U_22
_atom_site_aniso_U_33
_atom_site_aniso_U_23
_atom_site_aniso_U_13
_atom_site_aniso_U_12
V(1) 0.0352(3) 0.0258(2) 0.0238(2) -0.00317(19) 0.0143(2) -0.00017(19)
CL(1) 0.0480(4) 0.0271(3) 0.0274(3) -0.0066(3) 0.0167(3) -0.0061(3)
CL(2) 0.0387(4) 0.0483(4) 0.0252(3) -0.0007(3) 0.0020(3) 0.0168(3)
SI(1) 0.0289(4) 0.0264(3) 0.0196(3) -0.0033(3) 0.0076(3) 0.0023(3)
O(1) 0.0405(13) 0.0329(10) 0.0430(13) -0.0096(10) 0.0100(12) 0.0027(9)
O(3) 0.0441(14) 0.0492(12) 0.0272(11) -0.0072(10) 0.0048(12) -0.0007(11)
O(2) 0.0386(13) 0.0521(12) 0.0311(12) -0.0022(10) 0.0032(11) -0.0004(10)
N(1) 0.0198(11) 0.0287(10) 0.0218(11) -0.0030(9) 0.0010(10) -0.0018(8)
N(2) 0.0195(11) 0.0322(10) 0.0203(11) -0.0043(9) 0.0040(10) -0.0040(9)
C(1) 0.0331(15) 0.0279(13) 0.0306(15) -0.0052(12) 0.0114(14) 0.0016(11)
C(2) 0.0301(15) 0.0343(13) 0.0281(17) -0.0039(13) 0.0088(15) -0.0033(11)
C(3) 0.0370(19) 0.0360(13) 0.0247(14) -0.0045(12) 0.0097(15) 0.0017(13)
C(4) 0.050(2) 0.0328(14) 0.059(2) 0.0051(15) 0.027(2) -0.0094(14)
C(5) 0.070(3) 0.0265(13) 0.0425(19) -0.0022(14) 0.025(2) -0.0146(15)
C(24) 0.0241(14) 0.0331(12) 0.0182(12) -0.0041(11) 0.0066(12) -0.0011(11)
C(6) 0.075(3) 0.0343(15) 0.044(2) 0.0086(15) 0.036(2) 0.0117(16)
C(32) 0.0261(14) 0.0321(13) 0.0198(12) -0.0051(11) 0.0047(12) -0.0055(11)
C(7) 0.072(3) 0.0460(17) 0.0327(17) 0.0119(15) 0.018(2) 0.0040(17)
C(19) 0.0262(16) 0.0403(15) 0.054(2) 0.0121(15) 0.0104(16) 0.0034(12)
C(18) 0.0265(15) 0.0279(12) 0.0392(17) -0.0010(12) 0.0121(15) -0.0010(10)
C(17) 0.048(2) 0.0288(13) 0.052(2) -0.0089(14) 0.0305(19) -0.0046(13)
C(16) 0.053(2) 0.0421(15) 0.0368(18) -0.0195(14) 0.0213(18) -0.0212(15)
C(13) 0.038(2) 0.096(3) 0.051(2) 0.003(2) -0.016(2) 0.003(2)
C(12) 0.0238(15) 0.0529(17) 0.0338(17) -0.0045(14) -0.0033(15) -0.0009(13)
C(31) 0.0429(18) 0.0349(14) 0.0234(14) -0.0094(12) 0.0084(15) -0.0097(13)
C(8) 0.071(3) 0.0357(15) 0.0361(18) 0.0009(14) 0.037(2) 0.0001(15)
C(23) 0.0373(17) 0.0396(14) 0.0216(14) -0.0035(12) 0.0081(14) -0.0123(12)
C(11) 0.0253(15) 0.0394(14) 0.0233(14) -0.0066(12) 0.0011(13) -0.0086(11)
C(22) 0.0354(16) 0.0326(13) 0.0239(14) -0.0017(12) 0.0053(14) -0.0098(11)
C(21) 0.0357(19) 0.059(2) 0.071(3) 0.029(2) 0.013(2) 0.0041(16)
C(20) 0.0320(18) 0.0494(17) 0.080(3) 0.0255(19) 0.020(2) 0.0107(14)
C(15) 0.044(2) 0.0478(16) 0.0282(16) -0.0124(14) 0.0085(16) -0.0193(14)
C(14) 0.0264(16) 0.0604(19) 0.053(2) -0.0088(18) 0.0129(17) -0.0040(14)
C(33) 0.0284(15) 0.0413(15) 0.0254(14) -0.0073(12) 0.0000(14) -0.0015(12)
C(29) 0.051(2) 0.0366(14) 0.0297(16) -0.0017(13) 0.0159(17) 0.0126(14)
C(10) 0.0208(14) 0.0283(12) 0.0258(14) -0.0045(11) 0.0045(12) -0.0030(10)
C(30) 0.060(2) 0.0353(13) 0.0272(16) -0.0062(13) 0.0192(18) -0.0042(14)
C(9) 0.0185(12) 0.0277(11) 0.0177(12) -0.0021(10) 0.0035(11) 0.0001(9)
C(34) 0.0261(16) 0.069(2) 0.053(2) -0.0162(19) 0.0028(17) -0.0053(15)
C(35) 0.059(2) 0.062(2) 0.0348(18) 0.0055(17) -0.0005(19) 0.0169(18)
C(28) 0.081(3) 0.104(3) 0.047(2) -0.019(2) -0.014(2) 0.066(3)
C(27) 0.0321(18) 0.080(2) 0.0308(17) -0.0086(17) 0.0081(16) 0.0199(17)
C(26) 0.0260(19) 0.172(5) 0.046(2) -0.018(3) 0.005(2) -0.003(3)
C(25) 0.0320(16) 0.0445(15) 0.0236(14) -0.0019(12) 0.0110(14) 0.0094(13)
C(7D) 0.09094 0.05409 0.05797 -0.00118 0.00488 -0.01408
C(7C) 0.08638 0.06002 0.05757 -0.01566 0.01167 -0.01209
C(7G) 0.07871 0.04919 0.04908 -0.00777 0.01181 -0.0175
C(7F) 0.08249 0.04771 0.05316 -0.00706 0.00564 -0.019
C(7E) 0.07855 0.05785 0.06723 -0.01973 0.00873 -0.01012
C(7B) 0.07939 0.0545 0.04929 -0.00065 0.00474 -0.01165
C(7A) 0.08394 0.07117 0.08197 -0.00487 0.00709 -0.01299
C(72A) 0.08434 0.0841 0.07945 -0.01279 0.01183 -0.0117
C(72C) 0.08963 0.07367 0.07806 -0.00701 0.01766 -0.00553
C(72G) 0.08383 0.05895 0.06216 -0.00877 0.01479 -0.00982
C(72E) 0.0915 0.06917 0.07303 -0.01059 0.02025 -0.0065
C(72B) 0.08609 0.0623 0.06466 0.00368 0.02337 -0.00034
C(72D) 0.08953 0.0620 0.06267 -0.00258 0.00856 0.00293
C(72F) 0.08767 0.05957 0.06054 -0.00089 0.00806 -0.00958

loop_
_atom_site_label
_atom_site_fract_x
_atom_site_fract_y
_atom_site_fract_z
_atom_site_U_iso_or_equiv
_atom_site_occupancy
_atom_site_symmetry_multiplicity
V(1) 0.29606(5) 0.29033(2) 0.90789(3) 0.028 1 4
CL(1) 0.40217(8) 0.17311(3) 0.77521(4) 0.034 1 4
CL(2) 0.64459(8) 0.23412(4) 0.86610(4) 0.037 1 4
SI(1) 0.45530(8) 0.26381(4) 0.82814(4) 0.025 1 4
O(1) 0.1959(2) 0.43232(10) 0.95099(12) 0.039 1 4
O(3) 0.5452(2) 0.35551(11) 0.97202(11) 0.04 1 4
O(2) 0.1798(2) 0.33429(12) 0.77173(11) 0.041 1 4
N(1) 0.5503(2) 0.38761(11) 0.75552(11) 0.023 1 4
N(2) 0.5375(2) 0.29961(11) 0.68974(12) 0.024 1 4
C(1) 0.2333(3) 0.38025(14) 0.93310(15) 0.03 1 4
C(2) 0.2264(3) 0.31980(14) 0.82317(16) 0.031 1 4
C(3) 0.4532(3) 0.33338(14) 0.94426(15) 0.032 1 4
C(4) 0.1221(4) 0.22936(15) 0.94014(19) 0.046 1 4
C(5) 0.1976(4) 0.18630(14) 0.90011(19) 0.046 1 4
C(24) 0.5176(3) 0.23398(14) 0.65569(13) 0.025 1 4
C(6) 0.3200(4) 0.17706(16) 0.93253(18) 0.05 1 4
C(32) 0.4039(3) 0.22615(13) 0.61520(14) 0.026 1 4
C(7) 0.3220(4) 0.21426(17) 0.99371(18) 0.05 1 4
C(19) 0.3382(3) 0.48647(16) 0.76967(19) 0.04 1 4
C(18) 0.4489(3) 0.47874(13) 0.82104(16) 0.031 1 4
C(17) 0.4583(4) 0.52238(14) 0.87650(18) 0.042 1 4
C(16) 0.5685(4) 0.52159(16) 0.91953(17) 0.043 1 4
C(13) 0.8727(4) 0.3689(3) 0.8957(2) 0.062 1 4
C(12) 0.7916(3) 0.39474(17) 0.83501(16) 0.037 1 4
C(31) 0.3897(3) 0.16500(14) 0.57911(15) 0.034 1 4
C(8) 0.1993(4) 0.24599(15) 0.99791(18) 0.047 1 4
C(23) 0.5851(3) 0.35439(15) 0.65431(15) 0.033 1 4
C(11) 0.6704(3) 0.43506(14) 0.85257(15) 0.029 1 4
C(22) 0.5943(3) 0.40905(14) 0.69566(14) 0.031 1 4
C(21) 0.3730(4) 0.54324(19) 0.7193(2) 0.055 1 4
C(20) 0.2072(4) 0.50501(18) 0.7979(2) 0.053 1 4
C(15) 0.6731(3) 0.47997(16) 0.90707(16) 0.04 1 4
C(14) 0.8779(3) 0.43874(18) 0.79113(19) 0.046 1 4
C(33) 0.2978(3) 0.28090(15) 0.60981(15) 0.032 1 4
C(29) 0.5982(4) 0.12459(15) 0.62276(16) 0.039 1 4
C(10) 0.5541(3) 0.43347(13) 0.81241(14) 0.025 1 4
C(30) 0.4870(4) 0.11485(15) 0.58318(16) 0.04 1 4
C(9) 0.5152(3) 0.31978(12) 0.75266(13) 0.021 1 4
C(34) 0.1643(3) 0.2506(2) 0.6237(2) 0.049 1 4
C(35) 0.2959(4) 0.3159(2) 0.54149(18) 0.052 1 4
C(28) 0.7855(5) 0.1282(3) 0.7380(2) 0.078 1 4
C(27) 0.7396(4) 0.1945(2) 0.70417(18) 0.048 1 4
C(26) 0.8487(4) 0.2287(3) 0.6657(2) 0.081 1 4
C(25) 0.6171(3) 0.18429(16) 0.66040(15) 0.033 1 4
C(7D) 0.277298 0.435316 0.402632 0.068 0.721 4
C(7C) 0.276125 0.53854 0.467211 0.068 0.721 4
C(7G) 0.080263 0.504041 0.403906 0.059 0.721 4
C(7F) 0.146226 0.447646 0.382409 0.061 0.721 4
C(7E) 0.146326 0.549991 0.447492 0.068 0.721 4
C(7B) 0.342188 0.480561 0.44555 0.061 0.721 4
C(7A) -0.060066 0.519931 0.383056 0.079 0.721 4
C(72A) 0.081373 0.535575 0.419522 0.082 0.279 4
C(72C) 0.437852 0.518356 0.484851 0.08 0.279 4
C(72G) 0.219512 0.507408 0.434472 0.068 0.279 4
C(72E) 0.310968 0.54301 0.474435 0.077 0.279 4
C(72B) 0.475502 0.457411 0.454423 0.07 0.279 4
C(72D) 0.384748 0.421951 0.414596 0.071 0.279 4
C(72F) 0.25716 0.445864 0.405042 0.069 0.279 4
H(4A) 0.0207(4) 0.24270(15) 0.93065(19) 0.0556(11) 1 4
H(5A) 0.1638(4) 0.16114(14) 0.85495(19) 0.0549(11) 1 4
H(6A) 0.3968(4) 0.14393(16) 0.91634(18) 0.0597(12) 1 4
H(7A) 0.3998(4) 0.21442(17) 1.03149(18) 0.0596(12) 1 4
H(19A) 0.3268(3) 0.43757(16) 0.74282(19) 0.0479(9) 1 4
H(17A) 0.3785(4) 0.55727(14) 0.88631(18) 0.0504(10) 1 4
H(16A) 0.5717(4) 0.55436(16) 0.96312(17) 0.0519(10) 1 4
H(13A) 0.8107(4) 0.3390(3) 0.9276(2) 0.0935(17) 1 4
H(13B) 0.9129(4) 0.4134(3) 0.9230(2) 0.0935(17) 1 4
H(13C) 0.9525(4) 0.3363(3) 0.8798(2) 0.0935(17) 1 4
H(12A) 0.7593(3) 0.34931(17) 0.80643(16) 0.0444(8) 1 4
H(31A) 0.3020(3) 0.15656(14) 0.54779(15) 0.0402(8) 1 4
H(8A) 0.1673(4) 0.27553(15) 1.03928(18) 0.0559(11) 1 4
H(23A) 0.6111(3) 0.35352(15) 0.60337(15) 0.0391(8) 1 4
H(22A) 0.6285(3) 0.46005(14) 0.68382(14) 0.0366(7) 1 4
H(21A) 0.4658(4) 0.53048(19) 0.6979(2) 0.0823(15) 1 4
H(21B) 0.3821(4) 0.59277(19) 0.7451(2) 0.0823(15) 1 4
H(21C) 0.2963(4) 0.54682(19) 0.6801(2) 0.0823(15) 1 4
H(20A) 0.184545 0.467509 0.836053 0.079 1 4
H(20B) 0.130713 0.503947 0.758364 0.079 1 4
H(20C) 0.21343 0.556876 0.819215 0.079 1 4
H(15A) 0.7596(3) 0.48185(16) 0.94021(16) 0.0475(9) 1 4
H(14A) 0.8220(3) 0.45354(18) 0.74599(19) 0.0696(13) 1 4
H(14B) 0.9634(3) 0.40875(18) 0.77827(19) 0.0696(13) 1 4
H(14C) 0.9096(3) 0.48520(18) 0.81810(19) 0.0696(13) 1 4
H(33A) 0.3213(3) 0.32042(15) 0.64719(15) 0.0381(8) 1 4
H(29A) 0.6727(4) 0.08462(15) 0.62482(16) 0.0464(9) 1 4
H(30A) 0.4750(4) 0.06768(15) 0.55444(16) 0.0481(10) 1 4
H(34A) 0.1701(3) 0.2240(2) 0.6714(2) 0.0739(14) 1 4
H(34B) 0.1345(3) 0.2139(2) 0.5847(2) 0.0739(14) 1 4
H(34C) 0.0925(3) 0.2923(2) 0.6250(2) 0.0739(14) 1 4
H(35A) 0.3928(4) 0.3366(2) 0.53290(18) 0.0779(14) 1 4
H(35B) 0.2247(4) 0.3580(2) 0.53989(18) 0.0779(14) 1 4
H(35C) 0.2688(4) 0.2780(2) 0.50319(18) 0.0779(14) 1 4
H(28A) 0.7049(5) 0.1055(3) 0.7640(2) 0.117(2) 1 4
H(28B) 0.8668(5) 0.1393(3) 0.7733(2) 0.117(2) 1 4
H(28C) 0.8175(5) 0.0919(3) 0.7007(2) 0.117(2) 1 4
H(27A) 0.7156(4) 0.2308(2) 0.74322(18) 0.0571(11) 1 4
H(26A) 0.8137(4) 0.2773(3) 0.6438(2) 0.122(3) 1 4
H(26B) 0.8764(4) 0.1935(3) 0.6265(2) 0.122(3) 1 4
H(26C) 0.9336(4) 0.2388(3) 0.6991(2) 0.122(3) 1 4
H(70D) 0.327557 0.390218 0.384516 0.081 0.721 4
H(70C) 0.32678 0.575252 0.499935 0.081 0.721 4
H(70F) 0.096187 0.411472 0.34889 0.073 0.721 4
H(70E) 0.095558 0.594784 0.465902 0.081 0.721 4
H(70B) 0.443004 0.471073 0.462112 0.073 0.721 4
H(70A) -0.117779 0.525029 0.427188 0.095 0.721 4
H(80A) -0.100139 0.477739 0.351826 0.095 0.721 4
H(90A) -0.064466 0.568597 0.354969 0.095 0.721 4
H(60A) 0.059296 0.582683 0.443658 0.124 0.279 4
H(50A) 0.003152 0.500876 0.439223 0.124 0.279 4
H(40A) 0.067971 0.547514 0.369703 0.124 0.279 4
H(80C) 0.508429 0.54696 0.517095 0.096 0.279 4
H(80E) 0.286732 0.58659 0.495994 0.093 0.279 4
H(80B) 0.575872 0.437806 0.461966 0.084 0.279 4
H(80D) 0.413919 0.374047 0.390064 0.086 0.279 4
H(80F) 0.186852 0.418574 0.375818 0.083 0.279 4

loop_
_atom_type_symbol
_atom_type_description
_atom_type_scat_dispersion_real
_atom_type_scat_dispersion_imag
_atom_type_scat_source
C C 0.0181 0.0091 'Invariom modelling (Acta Cryst. A61, 314--320)'
H H 0.0000 0.0000 'Invariom modelling (Acta Cryst. A61, 314--320)'
N N 0.0311 0.0180 'Invariom modelling (Acta Cryst. A61, 314--320)'
Si Si 0.2541 0.3302 'Invariom modelling (Acta Cryst. A61, 314--320)'
Cl CL 0.3639 0.7018 'Invariom modelling (Acta Cryst. A61, 314--320)'
O O 0.0492 0.0322 'Invariom modelling (Acta Cryst. A61, 314--320)'
V V 0.0687 2.1097 'Invariom modelling (Acta Cryst. A61, 314--320)'

loop_
_geom_angle_atom_site_label_1
_geom_angle_atom_site_label_2
_geom_angle_atom_site_label_3
_geom_angle
_geom_angle_site_symmetry_1
_geom_angle_site_symmetry_3
_geom_angle_publ_flag
Si1 V1 C1 127.93(9) . . yes
Si1 V1 C2 72.37(10) . . yes
Si1 V1 C3 76.55(9) . . yes
Si1 V1 C4 130.75(9) . . yes
Si1 V1 C5 94.50(10) . . yes
Si1 V1 C6 82.62(10) . . yes
Si1 V1 C7 108.41(10) . . yes
Si1 V1 C8 142.22(9) . . yes
C1 V1 C2 81.61(12) . . yes
C1 V1 C3 78.02(12) . . yes
C1 V1 C4 96.68(12) . . yes
C1 V1 C5 132.00(14) . . yes
C1 V1 C6 148.15(13) . . yes
C1 V1 C7 114.03(13) . . yes
C1 V1 C8 87.96(12) . . yes
C2 V1 C3 118.84(13) . . yes
C2 V1 C4 98.61(13) . . yes
C2 V1 C5 93.29(13) . . yes
C2 V1 C6 121.28(13) . . yes
C2 V1 C7 154.09(13) . . yes
C2 V1 C8 132.08(14) . . yes
C3 V1 C4 140.46(14) . . yes
C3 V1 C5 140.87(13) . . yes
C3 V1 C6 104.79(13) . . yes
C3 V1 C7 85.62(13) . . yes
C3 V1 C8 104.15(13) . . yes
C4 V1 C5 36.62(13) . . yes
C4 V1 C6 60.55(13) . . yes
C4 V1 C7 60.52(14) . . yes
C4 V1 C8 36.33(14) . . yes
C5 V1 C6 36.11(14) . . yes
C5 V1 C7 60.83(13) . . yes
C5 V1 C8 60.67(13) . . yes
C6 V1 C7 36.76(13) . . yes
C6 V1 C8 60.39(13) . . yes
C7 V1 C8 35.84(14) . . yes
V1 Si1 Cl1 110.55(4) . . yes
V1 Si1 Cl2 116.78(4) . . yes
V1 Si1 C9 129.99(9) . . yes
Cl1 Si1 Cl2 99.59(4) . . yes
Cl1 Si1 C9 98.25(8) . . yes
Cl2 Si1 C9 96.56(10) . . yes
C9 N1 C10 128.3(2) . . yes
C9 N1 C22 110.5(2) . . yes
C10 N1 C22 121.1(2) . . yes
C9 N2 C23 110.2(2) . . yes
C9 N2 C24 131.9(2) . . yes
C23 N2 C24 117.9(2) . . yes
V1 C1 O1 176.8(3) . . yes
V1 C2 O2 176.1(3) . . yes
V1 C3 O3 172.9(3) . . yes
V1 C4 C5 71.4(2) . . yes
V1 C4 C8 72.8(2) . . yes
C5 C4 C8 107.9(3) . . no
V1 C5 C4 71.95(18) . . yes
V1 C5 C6 72.13(19) . . yes
C4 C5 C6 108.0(3) . . no
V1 C6 C5 71.76(18) . . yes
V1 C6 C7 72.56(19) . . yes
C5 C6 C7 108.5(3) . . no
V1 C7 C6 70.68(19) . . yes
V1 C7 C8 72.1(2) . . yes
C6 C7 C8 107.3(3) . . no
V1 C8 C4 70.9(2) . . yes
V1 C8 C7 72.0(2) . . yes
C4 C8 C7 108.4(3) . . no
Si1 C9 N1 125.55(19) . . yes
Si1 C9 N2 129.28(18) . . yes
N1 C9 N2 105.1(2) . . yes
N1 C10 C11 117.4(2) . . yes
N1 C10 C18 119.2(3) . . yes
C11 C10 C18 123.1(3) . . no
C10 C11 C12 122.0(3) . . no
C10 C11 C15 116.8(3) . . no
C12 C11 C15 121.0(3) . . no
C11 C12 C13 113.3(3) . . no
C11 C12 C14 110.4(3) . . no
C13 C12 C14 109.8(3) . . no
C11 C15 C16 121.4(3) . . no
C15 C16 C17 120.5(3) . . no
C16 C17 C18 121.1(3) . . no
C10 C18 C17 116.8(3) . . no
C10 C18 C19 122.1(3) . . no
C17 C18 C19 120.8(3) . . no
C18 C19 C20 114.2(3) . . no
C18 C19 C21 109.5(3) . . no
C20 C19 C21 108.3(3) . . no
N1 C22 C23 107.1(2) . . yes
N2 C23 C22 107.1(3) . . yes
N2 C24 C25 118.8(3) . . yes
N2 C24 C32 117.8(2) . . yes
C25 C24 C32 123.2(3) . . no
C24 C25 C27 122.0(3) . . no
C24 C25 C29 116.8(3) . . no
C27 C25 C29 121.2(3) . . no
C25 C27 C26 111.2(3) . . no
C25 C27 C28 112.6(3) . . no
C26 C27 C28 112.0(4) . . no
C25 C29 C30 121.5(3) . . no
C29 C30 C31 120.7(3) . . no
C30 C31 C32 120.3(3) . . no
C24 C32 C31 117.5(3) . . no
C24 C32 C33 122.6(2) . . no
C31 C32 C33 119.9(3) . . no
C32 C33 C34 111.3(3) . . no
C32 C33 C35 110.4(3) . . no
C34 C33 C35 111.2(3) . . no
V1 C4 H4A 126.2(3) . . no
C5 C4 H4A 125.9(4) . . no
C8 C4 H4A 125.9(4) . . no
V1 C5 H5A 125.9(3) . . no
C4 C5 H5A 126.1(4) . . no
C6 C5 H5A 125.7(4) . . no
V1 C6 H6A 125.6(3) . . no
C5 C6 H6A 125.8(4) . . no
C7 C6 H6A 125.6(4) . . no
V1 C7 H7A 126.4(3) . . no
C6 C7 H7A 126.5(4) . . no
C8 C7 H7A 126.1(4) . . no
V1 C8 H8A 125.5(3) . . no
C4 C8 H8A 125.7(4) . . no
C7 C8 H8A 125.8(4) . . no
C11 C12 H12A 107.8(3) . . no
C13 C12 H12A 107.5(4) . . no
C14 C12 H12A 107.8(3) . . no
C12 C13 H13A 109.8(4) . . no
C12 C13 H13B 109.0(5) . . no
C12 C13 H13C 109.6(4) . . no
H13A C13 H13B 109.5(5) . . no
H13A C13 H13C 109.5(6) . . no
H13B C13 H13C 109.5(5) . . no
C12 C14 H14A 109.6(3) . . no
C12 C14 H14B 109.5(3) . . no
C12 C14 H14C 109.4(4) . . no
H14A C14 H14B 109.5(4) . . no
H14A C14 H14C 109.5(4) . . no
H14B C14 H14C 109.5(4) . . no
C11 C15 H15A 119.4(3) . . no
C16 C15 H15A 119.2(3) . . no
C15 C16 H16A 119.9(4) . . no
C17 C16 H16A 119.6(4) . . no
C16 C17 H17A 119.2(4) . . no
C18 C17 H17A 119.8(4) . . no
C18 C19 H19A 108.4(3) . . no
C20 C19 H19A 108.3(3) . . no
C21 C19 H19A 107.9(4) . . no
C19 C20 H20A 109.00 . . no
C19 C20 H20B 109.00 . . no
C19 C20 H20C 109.00 . . no
H20A C20 H20B 110.00 . . no
H20A C20 H20C 110.00 . . no
H20B C20 H20C 109.00 . . no
C19 C21 H21A 109.5(4) . . no
C19 C21 H21B 108.9(4) . . no
C19 C21 H21C 110.0(4) . . no
H21A C21 H21B 109.4(4) . . no
H21A C21 H21C 109.6(5) . . no
H21B C21 H21C 109.5(4) . . no
N1 C22 H22A 126.5(3) . . no
C23 C22 H22A 126.4(3) . . no
N2 C23 H23A 126.5(3) . . no
C22 C23 H23A 126.4(3) . . no
C27 C26 H26A 110.0(4) . . no
C27 C26 H26B 108.6(5) . . no
C27 C26 H26C 109.8(4) . . no
H26A C26 H26B 109.4(5) . . no
H26A C26 H26C 109.4(6) . . no
H26B C26 H26C 109.5(5) . . no
C25 C27 H27A 107.3(4) . . no
C26 C27 H27A 106.5(4) . . no
C28 C27 H27A 107.0(4) . . no
C27 C28 H28A 109.4(5) . . no
C27 C28 H28B 109.8(5) . . no
C27 C28 H28C 109.1(4) . . no
H28A C28 H28B 109.5(5) . . no
H28A C28 H28C 109.5(6) . . no
H28B C28 H28C 109.5(6) . . no
C25 C29 H29A 119.4(4) . . no
C30 C29 H29A 119.1(3) . . no
C29 C30 H30A 119.8(4) . . no
C31 C30 H30A 119.5(4) . . no
C30 C31 H31A 120.0(3) . . no
C32 C31 H31A 119.7(3) . . no
C32 C33 H33A 107.8(3) . . no
C34 C33 H33A 108.0(3) . . no
C35 C33 H33A 107.9(3) . . no
C33 C34 H34A 109.4(3) . . no
C33 C34 H34B 109.7(3) . . no
C33 C34 H34C 109.3(4) . . no
H34A C34 H34B 109.5(4) . . no
H34A C34 H34C 109.5(4) . . no
H34B C34 H34C 109.4(4) . . no
C33 C35 H35A 109.4(4) . . no
C33 C35 H35B 109.5(4) . . no
C33 C35 H35C 109.5(4) . . no
H35A C35 H35B 109.4(4) . . no
H35A C35 H35C 109.5(4) . . no
H35B C35 H35C 109.4(4) . . no
C7C C7B C7D 118.85(4) . . no
C7B C7C C7E 120.79(4) . . no
C7B C7D C7F 119.98(4) . . no
C7C C7E C7G 120.40(4) . . no
C7D C7F C7G 121.57(4) . . no
C7A C7G C7E 118.06(4) . . no
C7A C7G C7F 123.55(4) . . no
C7E C7G C7F 118.39(4) . . no
C72C C72B C72D 119.00(4) . . no
C72C C72B C72C 63.55(4) . 3_666 no
C72C C72B C72D 162.42(4) 3_666 . no
C72B C72C C72E 119.99(4) . . no
C72B C72C C72B 116.45(4) . 3_666 no
C72B C72C C72C 63.24(4) . 3_666 no
C72B C72C C72E 120.68(4) 3_666 . no
C72C C72C C72E 162.95(4) 3_666 . no
C72B C72C C72C 53.21(4) 3_666 3_666 no
C72B C72D C72F 121.11(4) . . no
C72C C72E C72G 121.11(4) . . no
C72D C72F C72G 120.14(4) . . no
C72A C72G C72E 121.90(4) . . no
C72A C72G C72F 119.42(4) . . no
C72E C72G C72F 118.63(4) . . no
C7G C7A H70A 109.00(4) . . no
C7G C7A H80A 109.00(4) . . no
C7G C7A H90A 109.00(4) . . no
H70A C7A H80A 109.00(4) . . no
H70A C7A H90A 109.00(4) . . no
H80A C7A H90A 109.00(4) . . no
C7C C7B H70B 121.00(4) . . no
C7D C7B H70B 121.00(4) . . no
C7B C7C H70C 120.00(4) . . no
C7E C7C H70C 120.00(4) . . no
C7B C7D H70D 120.00(4) . . no
C7F C7D H70D 120.00(4) . . no
C7C C7E H70E 120.00(4) . . no
C7G C7E H70E 120.00(4) . . no
C7D C7F H70F 119.00(4) . . no
C7G C7F H70F 119.00(4) . . no
C72G C72A H40A 110.00(4) . . no
C72G C72A H50A 112.00(4) . . no
C72G C72A H60A 115.00(4) . . no
H40A C72A H50A 114.00(4) . . no
H40A C72A H60A 104.00(4) . . no
H50A C72A H60A 100.00(4) . . no
C72C C72B H80B 121.00(4) . . no
C72C C72B H80C 76.00(4) . 3_666 no
C72D C72B H80B 120.00(4) . . no
C72D C72B H80C 130.00(4) . 3_666 no
C72C C72B H80B 60.00(4) 3_666 . no
H80B C72B H80C 67.00(4) . 3_666 no
C72B C72C H80C 120.00(4) . . no
C72B C72C H80B 155.00(4) . 3_666 no
C72E C72C H80C 120.00(4) . . no
C72E C72C H80B 77.00(4) . 3_666 no
C72E C72C H80C 133.00(4) . 3_666 no
C72C C72C H80C 60.00(4) 3_666 . no
H80B C72C H80C 47.00(4) 3_666 . no
H80C C72C H80C 103.00(4) . 3_666 no
C72B C72C H80C 95.00(4) 3_666 3_666 no
C72C C72C H80B 95.00(4) 3_666 3_666 no
H80B C72C H80C 130.00(4) 3_666 3_666 no
C72B C72D H80D 119.00(4) . . no
C72F C72D H80D 119.00(4) . . no
C72C C72E H80E 119.00(4) . . no
C72G C72E H80E 120.00(4) . . no
C72D C72F H80F 122.00(4) . . no
C72G C72F H80F 118.00(4) . . no

loop_
_geom_bond_atom_site_label_1
_geom_bond_atom_site_label_2
_geom_bond_distance
_geom_bond_site_symmetry_2
_geom_bond_publ_flag
V1 Si1 2.4033(10) . yes
V1 C1 1.930(3) . yes
V1 C2 1.910(3) . yes
V1 C3 1.925(3) . yes
V1 C4 2.257(4) . yes
V1 C5 2.251(3) . yes
V1 C6 2.256(3) . yes
V1 C7 2.280(4) . yes
V1 C8 2.282(4) . yes
Cl1 Si1 2.1111(10) . yes
Cl2 Si1 2.1275(12) . yes
Si1 C9 1.992(3) . yes
O1 C1 1.142(3) . yes
O2 C2 1.158(4) . yes
O3 C3 1.155(4) . yes
N1 C9 1.360(3) . yes
N1 C10 1.451(3) . yes
N1 C22 1.376(4) . yes
N2 C9 1.361(4) . yes
N2 C23 1.380(4) . yes
N2 C24 1.453(3) . yes
C4 C5 1.416(5) . no
C4 C8 1.415(5) . no
C5 C6 1.397(6) . no
C6 C7 1.430(5) . no
C7 C8 1.404(6) . no
C10 C11 1.408(4) . no
C10 C18 1.405(4) . no
C11 C12 1.521(4) . no
C11 C15 1.402(4) . no
C12 C13 1.532(5) . no
C12 C14 1.539(5) . no
C15 C16 1.372(5) . no
C16 C17 1.391(5) . no
C17 C18 1.403(4) . no
C18 C19 1.507(5) . no
C19 C20 1.525(5) . no
C19 C21 1.550(5) . no
C22 C23 1.348(4) . no
C24 C25 1.399(4) . no
C24 C32 1.398(4) . no
C25 C27 1.512(5) . no
C25 C29 1.391(4) . no
C26 C27 1.541(6) . no
C27 C28 1.516(7) . no
C29 C30 1.372(5) . no
C30 C31 1.389(5) . no
C31 C32 1.393(4) . no
C32 C33 1.516(4) . no
C33 C34 1.525(4) . no
C33 C35 1.538(5) . no
C4 H4A 1.077(6) . no
C5 H5A 1.077(5) . no
C6 H6A 1.077(5) . no
C7 H7A 1.076(5) . no
C8 H8A 1.077(5) . no
C12 H12A 1.093(5) . no
C13 H13A 1.092(7) . no
C13 H13B 1.092(7) . no
C13 H13C 1.092(7) . no
C14 H14A 1.092(5) . no
C14 H14B 1.091(5) . no
C14 H14C 1.092(5) . no
C15 H15A 1.085(4) . no
C16 H16A 1.085(5) . no
C17 H17A 1.085(5) . no
C19 H19A 1.093(5) . no
C20 H20A 1.0900 . no
C20 H20B 1.0900 . no
C20 H20C 1.0900 . no
C21 H21A 1.091(6) . no
C21 H21B 1.092(5) . no
C21 H21C 1.090(6) . no
C22 H22A 1.077(4) . no
C23 H23A 1.077(4) . no
C26 H26A 1.091(8) . no
C26 H26B 1.093(7) . no
C26 H26C 1.092(6) . no
C27 H27A 1.093(5) . no
C28 H28A 1.092(7) . no
C28 H28B 1.091(7) . no
C28 H28C 1.092(7) . no
C29 H29A 1.085(5) . no
C30 H30A 1.085(4) . no
C31 H31A 1.085(4) . no
C33 H33A 1.093(4) . no
C34 H34A 1.092(6) . no
C34 H34B 1.093(6) . no
C34 H34C 1.092(5) . no
C35 H35A 1.091(6) . no
C35 H35B 1.092(6) . no
C35 H35C 1.092(5) . no
C7A C7G 1.5085(6) . no
C7B C7C 1.3903(6) . no
C7B C7D 1.3794(6) . no
C7C C7E 1.3859(6) . no
C7D C7F 1.4035(6) . no
C7E C7G 1.4016(6) . no
C7F C7G 1.3641(6) . no
C72A C72G 1.5312(6) . no
C72B C72C 1.3918(6) . no
C72B C72D 1.3813(6) . no
C72B C72C 1.5517(6) 3_666 no
C72C C72E 1.3895(6) . no
C72C C72C 1.5559(6) 3_666 no
C72D C72F 1.3896(6) . no
C72E C72G 1.3888(6) . no
C72F C72G 1.3926(6) . no
C7A H70A 1.1000(6) . no
C7A H80A 1.1000(6) . no
C7A H90A 1.1000(6 . no
C7B H70B 1.0800(6) . no
C7C H70C 1.0800(6) . no
C7D H70D 1.0800(6) . no
C7E H70E 1.0800(6) . no
C7F H70F 1.0800(6) . no
C72A H40A 1.0400(6) . no
C72A H50A 1.1300(6) . no
C72A H60A 1.0600(6) . no
C72B H80B 1.1000(6) . no
C72B H80C 0.6000(6) 3_666 no
C72C H80C 1.1000(6) . no
C72D H80D 1.1000(6) . no
C72E H80E 0.9900(6) . no
C72F H80F 1.0500(6) . no
